data_4134075
loop_
_publ_author_name
'Wang, Jin'
'Hong, Benke'
'Hu, Dachao'
'Kadonaga, Yuichiro'
'Tang, Ruyao'
'Lei, Xiaoguang'

_publ_section_title
;
 Protecting-Group-Free Syntheses of <i>ent</i>-Kaurane Diterpenoids:
 [3+2+1] Cycloaddition/Cycloalkenylation Approach.
;
_journal_name_full 'Journal of the American Chemical Society'
_journal_paper_doi 10.1021/jacs.9b13722
_journal_year 2020
_chemical_absolute_configuration unk
_chemical_formula_sum 'C19 H26 O2'
_chemical_formula_weight 286.40
_space_group_crystal_system orthorhombic
_space_group_IT_number 19
_space_group_name_Hall 'P 2ac 2ab'
_space_group_name_H-M_alt 'P 21 21 21'
_atom_sites_solution_hydrogens geom
_atom_sites_solution_primary dual
_audit_creation_method SHELXL-2014/7
_cell_angle_alpha 90
_cell_angle_beta 90
_cell_angle_gamma 90
_cell_formula_units_Z 4
_cell_length_a 8.8797(3)
_cell_length_b 11.8527(4)
_cell_length_c 14.9997(5)
_cell_measurement_reflns_used 5672
_cell_measurement_temperature 179.99(10)
_cell_measurement_theta_max 29.3150
_cell_measurement_theta_min 2.6980
_cell_volume 1578.69(9)
_computing_structure_refinement 'SHELXL-2014/7 (Sheldrick, 2014)'
_diffrn_ambient_environment N~2~
_diffrn_ambient_temperature 179.99(10)
_diffrn_detector 'CCD plate'
_diffrn_measured_fraction_theta_full 0.999
_diffrn_measured_fraction_theta_max 1.000
_diffrn_measurement_device 'four-circle diffractometer'
_diffrn_measurement_device_type 'XtaLAB AFC12 (RINC): Kappa single'
_diffrn_radiation_monochromator graphite
_diffrn_radiation_probe x-ray
_diffrn_radiation_type 'Mo K\a'
_diffrn_radiation_wavelength 0.71073
_diffrn_reflns_av_R_equivalents 0.0308
_diffrn_reflns_av_unetI/netI 0.0342
_diffrn_reflns_Laue_measured_fraction_full 0.999
_diffrn_reflns_Laue_measured_fraction_max 1.000
_diffrn_reflns_limit_h_max 11
_diffrn_reflns_limit_h_min -11
_diffrn_reflns_limit_k_max 14
_diffrn_reflns_limit_k_min -15
_diffrn_reflns_limit_l_max 19
_diffrn_reflns_limit_l_min -15
_diffrn_reflns_number 10392
_diffrn_reflns_point_group_measured_fraction_full 0.999
_diffrn_reflns_point_group_measured_fraction_max 0.999
_diffrn_reflns_theta_full 25.242
_diffrn_reflns_theta_max 27.483
_diffrn_reflns_theta_min 2.666
_diffrn_source 'fine-focus sealed X-ray tube'
_diffrn_source_type 'Enhance (Mo) X-ray Source'
_exptl_absorpt_coefficient_mu 0.076
_exptl_absorpt_correction_T_max 1.00000
_exptl_absorpt_correction_T_min 0.91851
_exptl_absorpt_correction_type multi-scan
_exptl_absorpt_process_details
;
CrysAlisPro 1.171.39.29a (Rigaku Oxford Diffraction, 2015)
Empirical absorption correction using spherical harmonics,
 implemented in SCALE3 ABSPACK scaling algorithm.
;
_exptl_crystal_colour colorless
_exptl_crystal_density_diffrn 1.205
_exptl_crystal_description block
_exptl_crystal_F_000 624
_exptl_crystal_size_max 0.35
_exptl_crystal_size_mid 0.24
_exptl_crystal_size_min 0.19
_refine_diff_density_max 0.199
_refine_diff_density_min -0.175
_refine_diff_density_rms 0.037
_refine_ls_abs_structure_details
;
 Flack x determined using 1365 quotients [(I+)-(I-)]/[(I+)+(I-)]
 (Parsons, Flack and Wagner, Acta Cryst. B69 (2013) 249-259).
;
_refine_ls_abs_structure_Flack 0.8(5)
_refine_ls_extinction_method none
_refine_ls_goodness_of_fit_ref 1.033
_refine_ls_hydrogen_treatment constr
_refine_ls_matrix_type full
_refine_ls_number_parameters 193
_refine_ls_number_reflns 3628
_refine_ls_number_restraints 0
_refine_ls_restrained_S_all 1.033
_refine_ls_R_factor_all 0.0392
_refine_ls_R_factor_gt 0.0352
_refine_ls_shift/su_max 0.000
_refine_ls_shift/su_mean 0.000
_refine_ls_structure_factor_coef Fsqd
_refine_ls_weighting_details 'w=1/[\s^2^(Fo^2^)+(0.0580P)^2^+0.1228P] where P=(Fo^2^+2Fc^2^)/3'
_refine_ls_weighting_scheme calc
_refine_ls_wR_factor_gt 0.0939
_refine_ls_wR_factor_ref 0.0960
_reflns_Friedel_coverage 0.744
_reflns_Friedel_fraction_full 0.999
_reflns_Friedel_fraction_max 0.997
_reflns_number_gt 3375
_reflns_number_total 3628
_reflns_threshold_expression 'I > 2\s(I)'
_cod_data_source_file ja9b13722_si_004.cif
_cod_data_source_block 3
_cod_database_code 4134075
_shelx_shelxl_version_number 2014/7
_shelx_space_group_comment
;
The symmetry employed for this shelxl refinement is uniquely defined
by the following loop, which should always be used as a source of
symmetry information in preference to the above space-group names.
They are only intended as comments.
;

loop_
_space_group_symop_operation_xyz
'x, y, z'
'-x+1/2, -y, z+1/2'
'-x, y+1/2, -z+1/2'
'x+1/2, -y+1/2, -z'

loop_
_atom_site_label
_atom_site_type_symbol
_atom_site_fract_x
_atom_site_fract_y
_atom_site_fract_z
_atom_site_U_iso_or_equiv
_atom_site_adp_type
_atom_site_occupancy
_atom_site_site_symmetry_order
_atom_site_calc_flag
_atom_site_refinement_flags_posn
_atom_site_refinement_flags_adp
O1 O 0.50510(13) 0.29426(10) 0.58334(9) 0.0291(3) Uani 1 1 d . .
O2 O 0.21471(16) 0.57186(12) 0.46189(9) 0.0375(3) Uani 1 1 d . .
C1 C 0.63708(18) 0.32006(13) 0.58017(10) 0.0209(3) Uani 1 1 d . .
C2 C 0.75933(19) 0.23179(14) 0.58659(12) 0.0257(4) Uani 1 1 d . .
H2A H 0.8267 0.2380 0.5359 0.031 Uiso 1 1 calc R U
H2B H 0.7150 0.1570 0.5861 0.031 Uiso 1 1 calc R U
C3 C 0.8471(2) 0.24990(14) 0.67322(13) 0.0274(4) Uani 1 1 d . .
H3A H 0.9272 0.1944 0.6765 0.033 Uiso 1 1 calc R U
H3B H 0.7800 0.2368 0.7232 0.033 Uiso 1 1 calc R U
C4 C 0.91602(19) 0.36810(15) 0.68250(11) 0.0249(4) Uani 1 1 d . .
C5 C 0.78866(19) 0.45647(13) 0.66575(11) 0.0215(3) Uani 1 1 d . .
H5 H 0.7162 0.4428 0.7138 0.026 Uiso 1 1 calc R U
C6 C 0.8397(2) 0.57894(16) 0.68007(15) 0.0351(5) Uani 1 1 d . .
H6A H 0.8669 0.5887 0.7422 0.042 Uiso 1 1 calc R U
H6B H 0.9292 0.5925 0.6446 0.042 Uiso 1 1 calc R U
C7 C 0.7205(2) 0.66714(15) 0.65555(14) 0.0298(4) Uani 1 1 d . .
H7A H 0.7479 0.7010 0.5990 0.036 Uiso 1 1 calc R U
H7B H 0.7219 0.7263 0.7002 0.036 Uiso 1 1 calc R U
C8 C 0.5589(2) 0.62079(13) 0.64826(11) 0.0216(3) Uani 1 1 d . .
C9 C 0.4567(2) 0.71854(14) 0.61641(12) 0.0271(4) Uani 1 1 d . .
H9A H 0.4449 0.7727 0.6644 0.032 Uiso 1 1 calc R U
H9B H 0.5046 0.7568 0.5668 0.032 Uiso 1 1 calc R U
C10 C 0.3016(2) 0.67654(15) 0.58745(12) 0.0268(4) Uani 1 1 d . .
H10A H 0.2490 0.6455 0.6386 0.032 Uiso 1 1 calc R U
H10B H 0.2430 0.7394 0.5649 0.032 Uiso 1 1 calc R U
C11 C 0.3147(2) 0.58769(14) 0.51639(11) 0.0246(4) Uani 1 1 d . .
C12 C 0.4512(2) 0.51784(14) 0.51751(11) 0.0237(3) Uani 1 1 d . .
H12 H 0.4628 0.4644 0.4726 0.028 Uiso 1 1 calc R U
C13 C 0.56036(19) 0.52604(13) 0.57913(10) 0.0199(3) Uani 1 1 d . .
C14 C 0.69373(18) 0.44370(13) 0.57845(11) 0.0197(3) Uani 1 1 d . .
C15 C 0.7836(2) 0.46534(16) 0.49127(12) 0.0311(4) Uani 1 1 d . .
H15A H 0.8609 0.4093 0.4852 0.047 Uiso 1 1 calc R U
H15B H 0.8287 0.5389 0.4936 0.047 Uiso 1 1 calc R U
H15C H 0.7166 0.4613 0.4411 0.047 Uiso 1 1 calc R U
C16 C 0.9692(2) 0.38165(18) 0.77984(13) 0.0357(5) Uani 1 1 d . .
H16A H 0.8832 0.3860 0.8185 0.053 Uiso 1 1 calc R U
H16B H 1.0275 0.4495 0.7853 0.053 Uiso 1 1 calc R U
H16C H 1.0299 0.3179 0.7963 0.053 Uiso 1 1 calc R U
C17 C 1.0559(2) 0.37829(18) 0.62246(14) 0.0363(4) Uani 1 1 d . .
H17A H 1.1346 0.3307 0.6452 0.054 Uiso 1 1 calc R U
H17B H 1.0898 0.4552 0.6218 0.054 Uiso 1 1 calc R U
H17C H 1.0307 0.3553 0.5629 0.054 Uiso 1 1 calc R U
C18 C 0.5008(2) 0.58123(16) 0.73867(11) 0.0275(4) Uani 1 1 d . .
H18 H 0.5273 0.6248 0.7878 0.033 Uiso 1 1 calc R U
C19 C 0.4171(2) 0.49202(16) 0.75447(13) 0.0328(4) Uani 1 1 d . .
H19A H 0.3874 0.4456 0.7077 0.039 Uiso 1 1 calc R U
H19B H 0.3875 0.4753 0.8125 0.039 Uiso 1 1 calc R U

loop_
_atom_site_aniso_label
_atom_site_aniso_U_11
_atom_site_aniso_U_22
_atom_site_aniso_U_33
_atom_site_aniso_U_23
_atom_site_aniso_U_13
_atom_site_aniso_U_12
O1 0.0245(6) 0.0233(6) 0.0395(7) -0.0010(5) -0.0054(6) -0.0025(5)
O2 0.0394(8) 0.0359(7) 0.0373(7) -0.0044(6) -0.0177(7) 0.0082(6)
C1 0.0258(8) 0.0204(7) 0.0163(7) -0.0023(6) -0.0023(7) -0.0005(6)
C2 0.0270(8) 0.0191(8) 0.0311(9) -0.0031(7) 0.0012(7) 0.0022(7)
C3 0.0266(9) 0.0241(9) 0.0315(9) 0.0019(7) -0.0008(8) 0.0043(7)
C4 0.0206(8) 0.0259(8) 0.0281(8) -0.0014(7) -0.0018(7) 0.0027(7)
C5 0.0199(8) 0.0210(8) 0.0238(8) -0.0010(6) -0.0019(7) -0.0005(6)
C6 0.0283(9) 0.0256(9) 0.0515(12) -0.0055(9) -0.0109(9) -0.0046(8)
C7 0.0268(9) 0.0195(8) 0.0429(10) -0.0018(7) -0.0051(8) -0.0064(7)
C8 0.0223(8) 0.0174(7) 0.0251(8) -0.0013(6) -0.0027(7) -0.0019(7)
C9 0.0307(9) 0.0179(8) 0.0326(9) -0.0021(7) -0.0021(8) -0.0007(7)
C10 0.0283(9) 0.0241(8) 0.0280(8) -0.0010(7) -0.0036(8) 0.0048(7)
C11 0.0298(9) 0.0222(8) 0.0219(8) 0.0042(6) -0.0040(7) 0.0005(7)
C12 0.0309(9) 0.0202(7) 0.0200(8) -0.0017(6) -0.0021(7) 0.0015(7)
C13 0.0233(7) 0.0164(7) 0.0198(7) 0.0029(6) 0.0020(7) -0.0018(6)
C14 0.0214(8) 0.0188(7) 0.0190(7) 0.0005(6) 0.0001(7) -0.0006(6)
C15 0.0323(9) 0.0345(10) 0.0265(9) 0.0060(7) 0.0078(8) 0.0017(8)
C16 0.0334(10) 0.0387(11) 0.0349(10) -0.0027(8) -0.0109(8) 0.0089(8)
C17 0.0217(8) 0.0411(11) 0.0461(11) -0.0028(9) 0.0031(9) -0.0008(8)
C18 0.0303(9) 0.0316(9) 0.0205(8) -0.0044(7) -0.0034(7) 0.0057(7)
C19 0.0370(10) 0.0358(10) 0.0255(9) 0.0050(7) 0.0070(8) 0.0050(8)

loop_
_atom_type_symbol
_atom_type_description
_atom_type_scat_dispersion_real
_atom_type_scat_dispersion_imag
_atom_type_scat_source
C C 0.0033 0.0016 'International Tables Vol C Tables 4.2.6.8 and 6.1.1.4'
H H 0.0000 0.0000 'International Tables Vol C Tables 4.2.6.8 and 6.1.1.4'
O O 0.0106 0.0060 'International Tables Vol C Tables 4.2.6.8 and 6.1.1.4'

loop_
_geom_angle_atom_site_label_1
_geom_angle_atom_site_label_2
_geom_angle_atom_site_label_3
_geom_angle
O1 C1 C2 121.17(15)
O1 C1 C14 123.58(15)
C2 C1 C14 115.01(13)
C1 C2 C3 108.83(14)
C1 C2 H2A 109.9
C3 C2 H2A 109.9
C1 C2 H2B 109.9
C3 C2 H2B 109.9
H2A C2 H2B 108.3
C2 C3 C4 114.08(15)
C2 C3 H3A 108.7
C4 C3 H3A 108.7
C2 C3 H3B 108.7
C4 C3 H3B 108.7
H3A C3 H3B 107.6
C3 C4 C17 109.90(15)
C3 C4 C16 107.63(15)
C17 C4 C16 107.38(15)
C3 C4 C5 107.98(13)
C17 C4 C5 115.95(15)
C16 C4 C5 107.69(14)
C6 C5 C14 111.55(14)
C6 C5 C4 113.45(14)
C14 C5 C4 117.37(13)
C6 C5 H5 104.3
C14 C5 H5 104.3
C4 C5 H5 104.3
C7 C6 C5 114.06(15)
C7 C6 H6A 108.7
C5 C6 H6A 108.7
C7 C6 H6B 108.7
C5 C6 H6B 108.7
H6A C6 H6B 107.6
C6 C7 C8 114.65(14)
C6 C7 H7A 108.6
C8 C7 H7A 108.6
C6 C7 H7B 108.6
C8 C7 H7B 108.6
H7A C7 H7B 107.6
C18 C8 C13 112.36(13)
C18 C8 C7 111.20(15)
C13 C8 C7 107.58(14)
C18 C8 C9 107.84(14)
C13 C8 C9 110.23(14)
C7 C8 C9 107.53(14)
C10 C9 C8 111.87(14)
C10 C9 H9A 109.2
C8 C9 H9A 109.2
C10 C9 H9B 109.2
C8 C9 H9B 109.2
H9A C9 H9B 107.9
C11 C10 C9 111.10(15)
C11 C10 H10A 109.4
C9 C10 H10A 109.4
C11 C10 H10B 109.4
C9 C10 H10B 109.4
H10A C10 H10B 108.0
O2 C11 C12 121.41(15)
O2 C11 C10 121.72(16)
C12 C11 C10 116.83(15)
C13 C12 C11 124.27(15)
C13 C12 H12 117.9
C11 C12 H12 117.9
C12 C13 C8 120.91(15)
C12 C13 C14 120.44(14)
C8 C13 C14 118.58(14)
C13 C14 C1 110.53(13)
C13 C14 C15 107.27(13)
C1 C14 C15 109.69(13)
C13 C14 C5 110.40(13)
C1 C14 C5 104.62(12)
C15 C14 C5 114.33(13)
C14 C15 H15A 109.5
C14 C15 H15B 109.5
H15A C15 H15B 109.5
C14 C15 H15C 109.5
H15A C15 H15C 109.5
H15B C15 H15C 109.5
C4 C16 H16A 109.5
C4 C16 H16B 109.5
H16A C16 H16B 109.5
C4 C16 H16C 109.5
H16A C16 H16C 109.5
H16B C16 H16C 109.5
C4 C17 H17A 109.5
C4 C17 H17B 109.5
H17A C17 H17B 109.5
C4 C17 H17C 109.5
H17A C17 H17C 109.5
H17B C17 H17C 109.5
C19 C18 C8 126.81(16)
C19 C18 H18 116.6
C8 C18 H18 116.6
C18 C19 H19A 120.0
C18 C19 H19B 120.0
H19A C19 H19B 120.0

loop_
_geom_bond_atom_site_label_1
_geom_bond_atom_site_label_2
_geom_bond_distance
O1 C1 1.212(2)
O2 C11 1.222(2)
C1 C2 1.511(2)
C1 C14 1.550(2)
C2 C3 1.530(3)
C2 H2A 0.9700
C2 H2B 0.9700
C3 C4 1.535(2)
C3 H3A 0.9700
C3 H3B 0.9700
C4 C17 1.539(3)
C4 C16 1.543(2)
C4 C5 1.562(2)
C5 C6 1.536(2)
C5 C14 1.565(2)
C5 H5 0.9800
C6 C7 1.532(3)
C6 H6A 0.9700
C6 H6B 0.9700
C7 C8 1.541(2)
C7 H7A 0.9700
C7 H7B 0.9700
C8 C18 1.525(2)
C8 C13 1.529(2)
C8 C9 1.547(2)
C9 C10 1.527(2)
C9 H9A 0.9700
C9 H9B 0.9700
C10 C11 1.503(2)
C10 H10A 0.9700
C10 H10B 0.9700
C11 C12 1.468(2)
C12 C13 1.343(2)
C12 H12 0.9300
C13 C14 1.535(2)
C14 C15 1.553(2)
C15 H15A 0.9600
C15 H15B 0.9600
C15 H15C 0.9600
C16 H16A 0.9600
C16 H16B 0.9600
C16 H16C 0.9600
C17 H17A 0.9600
C17 H17B 0.9600
C17 H17C 0.9600
C18 C19 1.314(3)
C18 H18 0.9300
C19 H19A 0.9300
C19 H19B 0.9300

loop_
_geom_torsion_atom_site_label_1
_geom_torsion_atom_site_label_2
_geom_torsion_atom_site_label_3
_geom_torsion_atom_site_label_4
_geom_torsion
O1 C1 C2 C3 -113.83(19)
C14 C1 C2 C3 60.66(18)
C1 C2 C3 C4 -56.94(19)
C2 C3 C4 C17 -75.57(19)
C2 C3 C4 C16 167.79(15)
C2 C3 C4 C5 51.79(19)
C3 C4 C5 C6 175.59(16)
C17 C4 C5 C6 -60.6(2)
C16 C4 C5 C6 59.6(2)
C3 C4 C5 C14 -51.92(18)
C17 C4 C5 C14 71.86(19)
C16 C4 C5 C14 -167.88(15)
C14 C5 C6 C7 39.4(2)
C4 C5 C6 C7 174.61(15)
C5 C6 C7 C8 17.4(2)
C6 C7 C8 C18 66.3(2)
C6 C7 C8 C13 -57.1(2)
C6 C7 C8 C9 -175.83(16)
C18 C8 C9 C10 -72.44(18)
C13 C8 C9 C10 50.55(19)
C7 C8 C9 C10 167.54(15)
C8 C9 C10 C11 -55.9(2)
C9 C10 C11 O2 -152.92(17)
C9 C10 C11 C12 29.3(2)
O2 C11 C12 C13 -175.42(17)
C10 C11 C12 C13 2.4(2)
C11 C12 C13 C8 -7.4(3)
C11 C12 C13 C14 175.77(15)
C18 C8 C13 C12 100.90(18)
C7 C8 C13 C12 -136.38(16)
C9 C8 C13 C12 -19.4(2)
C18 C8 C13 C14 -82.18(18)
C7 C8 C13 C14 40.54(18)
C9 C8 C13 C14 157.51(14)
C12 C13 C14 C1 -54.49(19)
C8 C13 C14 C1 128.58(15)
C12 C13 C14 C15 65.07(19)
C8 C13 C14 C15 -111.86(16)
C12 C13 C14 C5 -169.76(14)
C8 C13 C14 C5 13.31(19)
O1 C1 C14 C13 -1.3(2)
C2 C1 C14 C13 -175.65(13)
O1 C1 C14 C15 -119.39(18)
C2 C1 C14 C15 66.27(18)
O1 C1 C14 C5 117.54(18)
C2 C1 C14 C5 -56.80(17)
C6 C5 C14 C13 -54.80(18)
C4 C5 C14 C13 171.86(13)
C6 C5 C14 C1 -173.73(14)
C4 C5 C14 C1 52.93(17)
C6 C5 C14 C15 66.25(19)
C4 C5 C14 C15 -67.08(18)
C13 C8 C18 C19 -20.9(3)
C7 C8 C18 C19 -141.51(19)
C9 C8 C18 C19 100.8(2)
